data_9004613
loop_
_publ_author_name
'Barbier, J.'
'Park, H.'

_publ_section_title
;
 Sr2B5O9OH.H2O, a synthetic borate related to hilgardite
;
_journal_name_full 'The Canadian Mineralogist'
_journal_page_first 129
_journal_page_last 135
_journal_paper_doi 10.2113/gscanmin.39.1.129
_journal_volume 39
_journal_year 2001
_chemical_formula_structural Sr2B5O9OH.H2O
_chemical_formula_sum 'B5 H2 O11 Sr2'
_space_group_IT_number 5
_symmetry_space_group_name_Hall 'C 2y'
_symmetry_space_group_name_H-M 'C 1 2 1'
_cell_angle_alpha 90
_cell_angle_beta 127.860
_cell_angle_gamma 90
_cell_length_a 10.2571
_cell_length_b 8.0487
_cell_length_c 6.4043
_cell_formula_units_Z 2
_cell_volume 417.428
_database_code_amcsd 0005706
_exptl_crystal_density_diffrn 3.241
_cod_original_formula_sum 'Sr2 B5 O11 H2'
_cod_database_code 9004613
_amcsd_formula_title Sr2B5O9OH.H2O

loop_
_space_group_symop_operation_xyz
x,y,z
1/2+x,1/2+y,z
-x,y,-z
1/2-x,1/2+y,-z

loop_
_atom_site_aniso_label
_atom_site_aniso_U_11
_atom_site_aniso_U_22
_atom_site_aniso_U_33
_atom_site_aniso_U_12
_atom_site_aniso_U_13
_atom_site_aniso_U_23
Sr 0.00930 0.00911 0.00679 -0.00250 0.00453 -0.00140
B1 0.00660 0.00690 0.00440 0.00070 0.00310 0.00020
B2 0.00700 0.00500 0.00700 0.00000 0.00400 0.00000
B3 0.00800 0.00350 0.00550 -0.00130 0.00360 -0.00040
O1 0.00850 0.00600 0.00730 0.00260 0.00490 0.00100
O2 0.00850 0.00870 0.00850 -0.00300 0.00530 -0.00270
O3 0.00590 0.00820 0.00460 0.00110 0.00260 -0.00070
O4 0.00870 0.00480 0.00510 0.00000 0.00330 0.00000
O5 0.00930 0.00960 0.00870 -0.00280 0.00620 -0.00340
O6 0.01110 0.01470 0.01500 -0.00060 0.00590 0.00000

loop_
_atom_site_label
_atom_site_fract_x
_atom_site_fract_y
_atom_site_fract_z
_atom_site_U_iso_or_equiv
Sr 0.20462 0.04088 0.91489 0.00867
B1 0.57390 0.32600 0.25380 0.00610
B2 0.50000 0.15930 0.50000 0.00630
B3 0.26770 0.07300 0.50850 0.00610
O1 0.64390 0.05180 0.58500 0.00730
O2 0.14640 0.96620 0.45290 0.00850
O3 0.55360 0.25150 0.73710 0.00670
O4 0.50000 0.40430 0.00000 0.00680
O5 0.29970 0.20200 0.67580 0.00880
O6 0.43290 0.81540 0.10890 0.01500
H 0.52600 0.82100 0.28900 0.02000

loop_
_cod_related_entry_id
_cod_related_entry_database
_cod_related_entry_code
1 AMCSD 0005706
